data_4120510
loop_
_publ_author_name
'Aihara, Yoshinori'
'Chatani, Naoto'

_publ_section_title
;
 Nickel-Catalyzed Direct Arylation of C(sp(3))-H Bonds in Aliphatic Amides
 via Bidentate-Chelation Assistance.
;
_journal_issue 3
_journal_name_full 'Journal of the American Chemical Society'
_journal_page_first 898
_journal_page_last 901
_journal_paper_doi 10.1021/ja411715v
_journal_volume 136
_journal_year 2014
_chemical_formula_moiety 'C34 H30 N2 O3'
_chemical_formula_sum 'C34 H30 N2 O3'
_chemical_formula_weight 514.62
_space_group_IT_number 14
_symmetry_cell_setting monoclinic
_symmetry_Int_Tables_number 14
_symmetry_space_group_name_Hall '-P 2ybc'
_symmetry_space_group_name_H-M 'P 1 21/c 1'
_atom_sites_solution_hydrogens geom
_atom_sites_solution_primary direct
_atom_sites_solution_secondary difmap
_cell_angle_alpha 90.0000
_cell_angle_beta 101.4771(7)
_cell_angle_gamma 90.0000
_cell_formula_units_Z 4
_cell_length_a 10.9396(2)
_cell_length_b 25.0618(5)
_cell_length_c 11.5197(2)
_cell_measurement_reflns_used 49189
_cell_measurement_temperature 123
_cell_measurement_theta_max 71.73
_cell_measurement_theta_min 3.52
_cell_volume 3095.16(10)
_computing_cell_refinement 'RAPID AUTO'
_computing_data_collection 'RAPID AUTO (Rigaku, ????)'
_computing_data_reduction 'RAPID AUTO'
_computing_molecular_graphics 'CrystalStructure 4.0'
_computing_publication_material 'CrystalStructure 4.0 (Rigaku, 2010)'
_computing_structure_refinement 'SHELXL97 (Sheldrick, 2008)'
_computing_structure_solution 'Il Milione (Burla, et al., 2007)'
_diffrn_ambient_temperature 123
_diffrn_detector_area_resol_mean 10.000
_diffrn_measured_fraction_theta_full 1.000
_diffrn_measured_fraction_theta_max 1.000
_diffrn_measurement_device_type 'Rigaku R-AXIS RAPID'
_diffrn_measurement_method \w
_diffrn_radiation_type 'Cu K\a'
_diffrn_radiation_wavelength 1.54187
_diffrn_reflns_av_R_equivalents 0.0308
_diffrn_reflns_limit_h_max 13
_diffrn_reflns_limit_h_min -13
_diffrn_reflns_limit_k_max 30
_diffrn_reflns_limit_k_min -30
_diffrn_reflns_limit_l_max 13
_diffrn_reflns_limit_l_min -13
_diffrn_reflns_number 54808
_diffrn_reflns_theta_full 68.24
_diffrn_reflns_theta_max 68.23
_diffrn_standards_number 0
_exptl_absorpt_coefficient_mu 0.561
_exptl_absorpt_correction_T_max 0.894
_exptl_absorpt_correction_T_min 0.770
_exptl_absorpt_correction_type multi-scan
_exptl_absorpt_process_details 'ABSCOR (Rigaku, 1995)'
_exptl_crystal_colour colorless
_exptl_crystal_density_diffrn 1.104
_exptl_crystal_density_method 'not measured'
_exptl_crystal_description prism
_exptl_crystal_F_000 1088.00
_exptl_crystal_size_max 0.400
_exptl_crystal_size_mid 0.300
_exptl_crystal_size_min 0.200
_refine_diff_density_max 2.440
_refine_diff_density_min -0.420
_refine_ls_extinction_method none
_refine_ls_goodness_of_fit_ref 1.764
_refine_ls_hydrogen_treatment refxyz
_refine_ls_number_parameters 472
_refine_ls_number_reflns 5648
_refine_ls_number_restraints 0
_refine_ls_R_factor_gt 0.1038
_refine_ls_shift/su_max 0.051
_refine_ls_structure_factor_coef Fsqd
_refine_ls_weighting_details 'w = 1/[\s^2^(Fo^2^)+(0.2000P)^2^+0.0000P] where P=(Fo^2^+2Fc^2^)/3'
_refine_ls_weighting_scheme calc
_refine_ls_wR_factor_ref 0.3605
_reflns_number_gt 5057
_reflns_number_total 5648
_reflns_threshold_expression F^2^>2.0\s(F^2^)
_cod_data_source_file ja411715v_si_002.cif
_cod_data_source_block biaryl3
_cod_original_cell_volume 3095.18(10)
_cod_database_code 4120510

loop_
_symmetry_equiv_pos_site_id
_symmetry_equiv_pos_as_xyz
1 +X,+Y,+Z
2 -X,1/2+Y,1/2-Z
3 -X,-Y,-Z
4 +X,1/2-Y,1/2+Z

loop_
_atom_site_label
_atom_site_type_symbol
_atom_site_fract_x
_atom_site_fract_y
_atom_site_fract_z
_atom_site_U_iso_or_equiv
_atom_site_adp_type
_atom_site_occupancy
_atom_site_symmetry_multiplicity
_atom_site_calc_flag
O1 O 0.62690(19) 0.33270(9) 0.87719(18) 0.0373(6) Uani 1.0 4 d
O2 O -0.41927(18) 0.16993(9) 0.96862(17) 0.0332(6) Uani 1.0 4 d
O3 O 0.15932(17) 0.20196(7) 0.93464(15) 0.0238(5) Uani 1.0 4 d
N1 N 0.1381(3) 0.11662(9) 0.8681(2) 0.0240(6) Uani 1.0 4 d
N2 N 0.1143(3) 0.01184(9) 0.84937(19) 0.0271(6) Uani 1.0 4 d
C1 C 0.5133(3) 0.31004(11) 0.8302(3) 0.0276(7) Uani 1.0 4 d
C2 C 0.4830(3) 0.28773(11) 0.7171(3) 0.0265(7) Uani 1.0 4 d
C3 C 0.3633(3) 0.26633(10) 0.6789(3) 0.0250(7) Uani 1.0 4 d
C4 C 0.2742(3) 0.26633(10) 0.7493(3) 0.0231(7) Uani 1.0 4 d
C5 C 0.3071(3) 0.28937(10) 0.8621(3) 0.0257(7) Uani 1.0 4 d
C6 C 0.4253(3) 0.31042(12) 0.9021(3) 0.0308(7) Uani 1.0 4 d
C7 C 0.7154(3) 0.33576(14) 0.8011(4) 0.0404(8) Uani 1.0 4 d
C8 C -0.5403(3) 0.15249(14) 0.9105(3) 0.0373(8) Uani 1.0 4 d
C9 C -0.3486(3) 0.16911(11) 0.7787(3) 0.0279(7) Uani 1.0 4 d
C10 C -0.2527(3) 0.18138(11) 0.7204(3) 0.0262(7) Uani 1.0 4 d
C11 C -0.1399(3) 0.20352(10) 0.7783(3) 0.0235(7) Uani 1.0 4 d
C12 C -0.1272(3) 0.21417(11) 0.8994(3) 0.0256(7) Uani 1.0 4 d
C13 C -0.2227(3) 0.20301(11) 0.9589(3) 0.0267(7) Uani 1.0 4 d
C14 C -0.3331(3) 0.18010(11) 0.9001(3) 0.0257(7) Uani 1.0 4 d
C15 C 0.1443(3) 0.24623(10) 0.6993(3) 0.0237(7) Uani 1.0 4 d
C16 C -0.0048(3) 0.11559(12) 0.5841(3) 0.0307(7) Uani 1.0 4 d
C17 C 0.0049(3) 0.07476(13) 0.5041(3) 0.0375(8) Uani 1.0 4 d
C18 C 0.1191(4) 0.06407(12) 0.4742(3) 0.0386(8) Uani 1.0 4 d
C19 C 0.2221(4) 0.09377(12) 0.5238(3) 0.0388(8) Uani 1.0 4 d
C20 C 0.2131(3) 0.13443(11) 0.6038(3) 0.0294(7) Uani 1.0 4 d
C21 C 0.0986(3) 0.14601(10) 0.6348(3) 0.0240(7) Uani 1.0 4 d
C22 C 0.0300(3) 0.27243(10) 0.7348(3) 0.0252(7) Uani 1.0 4 d
C23 C -0.0415(3) 0.21874(10) 0.7099(3) 0.0237(7) Uani 1.0 4 d
C24 C 0.0901(3) 0.18938(10) 0.7241(2) 0.0217(6) Uani 1.0 4 d
C25 C 0.1342(3) 0.17032(10) 0.8525(3) 0.0212(6) Uani 1.0 4 d
C26 C 0.1669(3) 0.08792(10) 0.9739(3) 0.0223(6) Uani 1.0 4 d
C27 C 0.2049(3) 0.10994(11) 1.0855(3) 0.0257(7) Uani 1.0 4 d
C28 C 0.2303(3) 0.07580(12) 1.1858(3) 0.0314(7) Uani 1.0 4 d
C29 C 0.2159(3) 0.02174(12) 1.1762(3) 0.0301(7) Uani 1.0 4 d
C30 C 0.1766(3) -0.00192(10) 1.0631(3) 0.0254(7) Uani 1.0 4 d
C31 C 0.1590(3) -0.05704(11) 1.0449(3) 0.0321(7) Uani 1.0 4 d
C32 C 0.1197(3) -0.07644(11) 0.9324(3) 0.0333(8) Uani 1.0 4 d
C33 C 0.0996(3) -0.03975(11) 0.8374(3) 0.0321(7) Uani 1.0 4 d
C34 C 0.1520(3) 0.03147(10) 0.9614(3) 0.0226(6) Uani 1.0 4 d
H19 H 0.145(3) 0.2463(13) 0.603(3) 0.030(9) Uiso 1.0 4 d
H20 H -0.089(3) 0.2153(12) 0.617(3) 0.020(7) Uiso 1.0 4 d

loop_
_atom_site_aniso_label
_atom_site_aniso_U_11
_atom_site_aniso_U_22
_atom_site_aniso_U_33
_atom_site_aniso_U_12
_atom_site_aniso_U_13
_atom_site_aniso_U_23
O1 0.0317(12) 0.0447(13) 0.0349(12) -0.0088(9) 0.0051(10) -0.0036(9)
O2 0.0255(11) 0.0464(13) 0.0293(11) -0.0028(9) 0.0090(9) 0.0011(9)
O3 0.0309(11) 0.0221(10) 0.0187(10) -0.0006(7) 0.0058(8) -0.0033(7)
N1 0.0331(13) 0.0210(12) 0.0172(12) -0.0013(9) 0.0037(10) -0.0010(9)
N2 0.0313(13) 0.0268(13) 0.0218(12) 0.0029(9) 0.0022(9) -0.0037(9)
C1 0.0279(14) 0.0265(14) 0.0281(14) -0.0010(11) 0.0046(11) 0.0028(11)
C2 0.0279(14) 0.0266(14) 0.0264(14) 0.0018(11) 0.0088(11) 0.0036(10)
C3 0.0303(14) 0.0244(13) 0.0204(13) 0.0039(11) 0.0053(11) 0.0023(10)
C4 0.0301(14) 0.0188(12) 0.0214(13) 0.0007(10) 0.0072(11) 0.0055(9)
C5 0.0309(15) 0.0254(14) 0.0214(13) -0.0021(11) 0.0072(11) 0.0005(10)
C6 0.0375(16) 0.0328(15) 0.0221(14) -0.0045(12) 0.0058(12) -0.0025(11)
C7 0.0290(16) 0.0456(19) 0.048(2) -0.0042(14) 0.0097(14) -0.0002(15)
C8 0.0244(15) 0.0485(19) 0.0394(18) -0.0062(13) 0.0071(13) 0.0045(15)
C9 0.0235(14) 0.0328(15) 0.0269(14) 0.0025(11) 0.0040(11) -0.0007(11)
C10 0.0300(15) 0.0281(14) 0.0195(13) 0.0024(11) 0.0020(11) 0.0009(10)
C11 0.0227(13) 0.0228(13) 0.0253(14) 0.0031(10) 0.0053(11) 0.0043(10)
C12 0.0244(14) 0.0266(14) 0.0258(14) 0.0016(11) 0.0048(11) -0.0018(10)
C13 0.0295(15) 0.0278(14) 0.0237(14) 0.0021(11) 0.0076(11) 0.0002(10)
C14 0.0239(14) 0.0281(14) 0.0261(14) 0.0034(10) 0.0070(11) 0.0028(11)
C15 0.0315(15) 0.0213(13) 0.0187(13) 0.0022(11) 0.0061(11) 0.0047(10)
C16 0.0334(16) 0.0313(15) 0.0279(15) -0.0006(12) 0.0076(12) -0.0048(11)
C17 0.0467(19) 0.0349(16) 0.0286(15) -0.0030(14) 0.0022(14) -0.0060(12)
C18 0.061(2) 0.0304(15) 0.0269(15) -0.0018(14) 0.0152(14) -0.0089(12)
C19 0.049(2) 0.0350(17) 0.0385(18) 0.0048(14) 0.0245(15) -0.0024(13)
C20 0.0327(16) 0.0300(15) 0.0277(15) -0.0014(12) 0.0112(12) -0.0023(11)
C21 0.0293(14) 0.0248(13) 0.0185(13) 0.0025(10) 0.0065(11) 0.0018(10)
C22 0.0276(14) 0.0219(13) 0.0260(14) 0.0022(11) 0.0052(11) 0.0038(10)
C23 0.0245(14) 0.0253(13) 0.0215(13) 0.0033(10) 0.0055(10) 0.0026(10)
C24 0.0234(13) 0.0243(13) 0.0178(13) 0.0024(10) 0.0050(10) 0.0007(10)
C25 0.0192(12) 0.0239(13) 0.0215(13) 0.0024(10) 0.0067(10) 0.0027(10)
C26 0.0239(13) 0.0233(14) 0.0198(13) -0.0007(10) 0.0046(10) 0.0016(10)
C27 0.0327(15) 0.0258(14) 0.0188(13) -0.0049(11) 0.0058(11) 0.0006(10)
C28 0.0415(17) 0.0328(16) 0.0179(14) -0.0040(12) 0.0015(12) -0.0004(11)
C29 0.0376(16) 0.0316(15) 0.0207(14) -0.0020(12) 0.0049(12) 0.0088(11)
C30 0.0242(14) 0.0269(14) 0.0262(14) 0.0014(10) 0.0077(11) 0.0027(11)
C31 0.0354(16) 0.0261(15) 0.0359(16) 0.0024(11) 0.0094(13) 0.0078(12)
C32 0.0376(17) 0.0215(15) 0.0401(17) -0.0012(12) 0.0060(13) -0.0022(12)
C33 0.0363(16) 0.0258(15) 0.0328(16) -0.0008(12) 0.0032(13) -0.0046(12)
C34 0.0223(13) 0.0243(14) 0.0213(13) -0.0004(10) 0.0050(10) -0.0002(10)

loop_
_atom_type_symbol
_atom_type_description
_atom_type_scat_dispersion_real
_atom_type_scat_dispersion_imag
_atom_type_scat_source
C C 0.0181 0.0091
;
International Tables for Crystallography
(1992, Vol. C, Tables 4.2.6.8 and 6.1.1.4)
;
H H 0.0000 0.0000
;
International Tables for Crystallography
(1992, Vol. C, Table 6.1.1.4)
;
O O 0.0492 0.0322
;
International Tables for Crystallography
(1992, Vol. C, Tables 4.2.6.8 and 6.1.1.4)
;
N N 0.0311 0.0180
;
International Tables for Crystallography
(1992, Vol. C, Tables 4.2.6.8 and 6.1.1.4)
;

loop_
_geom_angle_atom_site_label_1
_geom_angle_atom_site_label_2
_geom_angle_atom_site_label_3
_geom_angle
_geom_angle_publ_flag
C1 O1 C7 116.7(3) yes
C8 O2 C14 117.8(3) yes
C25 N1 C26 128.5(3) yes
C33 N2 C34 117.6(3) yes
O1 C1 C2 124.1(3) yes
O1 C1 C6 116.2(3) yes
C2 C1 C6 119.7(3) yes
C1 C2 C3 118.6(3) yes
C2 C3 C4 122.6(3) yes
C3 C4 C5 117.5(3) yes
C3 C4 C15 119.7(3) yes
C5 C4 C15 122.6(3) yes
C4 C5 C6 121.0(3) yes
C1 C6 C5 120.7(3) yes
C10 C9 C14 119.1(3) yes
C9 C10 C11 122.6(3) yes
C10 C11 C12 117.0(3) yes
C10 C11 C23 120.5(3) yes
C12 C11 C23 122.3(3) yes
C11 C12 C13 121.3(3) yes
C12 C13 C14 120.7(3) yes
O2 C14 C9 125.4(3) yes
O2 C14 C13 115.3(3) yes
C9 C14 C13 119.3(3) yes
C4 C15 C22 120.7(3) yes
C4 C15 C24 125.9(2) yes
C22 C15 C24 89.0(2) yes
C17 C16 C21 121.1(3) yes
C16 C17 C18 119.7(3) yes
C17 C18 C19 119.8(3) yes
C18 C19 C20 120.8(4) yes
C19 C20 C21 120.4(3) yes
C16 C21 C20 118.3(3) yes
C16 C21 C24 121.6(3) yes
C20 C21 C24 120.1(3) yes
C15 C22 C23 89.3(2) yes
C11 C23 C22 120.6(3) yes
C11 C23 C24 123.7(2) yes
C22 C23 C24 88.29(19) yes
C15 C24 C21 116.5(3) yes
C15 C24 C23 85.94(19) yes
C15 C24 C25 113.20(19) yes
C21 C24 C23 115.98(19) yes
C21 C24 C25 112.4(2) yes
C23 C24 C25 110.3(2) yes
O3 C25 N1 122.9(3) yes
O3 C25 C24 121.4(3) yes
N1 C25 C24 115.5(2) yes
N1 C26 C27 125.4(3) yes
N1 C26 C34 114.9(3) yes
C27 C26 C34 119.7(3) yes
C26 C27 C28 119.3(3) yes
C27 C28 C29 122.1(3) yes
C28 C29 C30 119.9(3) yes
C29 C30 C31 123.8(3) yes
C29 C30 C34 119.0(3) yes
C31 C30 C34 117.3(3) yes
C30 C31 C32 119.9(3) yes
C31 C32 C33 118.2(3) yes
N2 C33 C32 124.4(3) yes
N2 C34 C26 117.3(3) yes
N2 C34 C30 122.6(3) yes
C26 C34 C30 120.1(3) yes

loop_
_geom_bond_atom_site_label_1
_geom_bond_atom_site_label_2
_geom_bond_distance
_geom_bond_publ_flag
O1 C1 1.375(4) yes
O1 C7 1.432(5) yes
O2 C8 1.428(4) yes
O2 C14 1.369(4) yes
O3 C25 1.223(3) yes
N1 C25 1.357(4) yes
N1 C26 1.395(4) yes
N2 C33 1.307(4) yes
N2 C34 1.366(4) yes
C1 C2 1.396(4) yes
C1 C6 1.389(5) yes
C2 C3 1.403(4) yes
C3 C4 1.386(5) yes
C4 C5 1.403(4) yes
C4 C15 1.510(4) yes
C5 C6 1.388(4) yes
C9 C10 1.388(5) yes
C9 C14 1.402(4) yes
C10 C11 1.395(4) yes
C11 C12 1.401(4) yes
C11 C23 1.504(4) yes
C12 C13 1.387(5) yes
C13 C14 1.387(4) yes
C15 C22 1.537(4) yes
C15 C24 1.591(4) yes
C16 C17 1.396(5) yes
C16 C21 1.392(4) yes
C17 C18 1.387(6) yes
C18 C19 1.376(5) yes
C19 C20 1.391(5) yes
C20 C21 1.400(5) yes
C21 C24 1.513(4) yes
C22 C23 1.554(4) yes
C23 C24 1.595(4) yes
C24 C25 1.537(4) yes
C26 C27 1.385(4) yes
C26 C34 1.428(4) yes
C27 C28 1.420(4) yes
C28 C29 1.366(5) yes
C29 C30 1.417(4) yes
C30 C31 1.405(4) yes
C30 C34 1.422(4) yes
C31 C32 1.371(5) yes
C32 C33 1.413(4) yes

loop_
_geom_hbond_atom_site_label_D
_geom_hbond_atom_site_label_H
_geom_hbond_atom_site_label_A
_geom_hbond_distance_DA
_geom_hbond_distance_DH
_geom_hbond_distance_HA
_geom_hbond_angle_DHA
_geom_hbond_publ_flag
N1 H23 N2 2.642(4) 0.724 2.26(5) 114(5) no
